data_7204573
loop_
_publ_author_name
'Guo, Fang'
'Guo, Wen Sheng'
'Toda, Fumio'

_publ_section_title
;
 Supramolecular stereoisomer -- the conformational isomer of
 1,1,6,6-tetraphenylhexa-2,4-diyne-1,6-diol in the different inclusion
 compounds
;
_journal_issue 8
_journal_name_full CrystEngComm
_journal_page_first 45
_journal_paper_doi 10.1039/b211416j
_journal_volume 5
_journal_year 2003
_chemical_formula_sum 'C70 H56 O5'
_chemical_formula_weight 977.14
_chemical_name_systematic
; 
? 
;
_space_group_IT_number 2
_symmetry_space_group_name_Hall '-P 1'
_symmetry_space_group_name_H-M 'P -1'
_atom_sites_solution_hydrogens geom
_atom_sites_solution_primary direct
_atom_sites_solution_secondary difmap
_audit_creation_method SHELXL-97
_cell_angle_alpha 100.572(11)
_cell_angle_beta 104.897(11)
_cell_angle_gamma 113.581(10)
_cell_formula_units_Z 2
_cell_length_a 12.9719(15)
_cell_length_b 15.119(2)
_cell_length_c 16.799(3)
_cell_measurement_temperature 293(2)
_cell_volume 2761.4(8)
_computing_structure_refinement 'SHELXL-97 (Sheldrick, 1997)'
_computing_structure_solution 'SHELXS-97 (Sheldrick, 1990)'
_diffrn_ambient_temperature 293(2)
_diffrn_measured_fraction_theta_full 0.661
_diffrn_measured_fraction_theta_max 0.661
_diffrn_radiation_monochromator graphite
_diffrn_radiation_source 'fine-focus sealed tube'
_diffrn_radiation_type MoK\a
_diffrn_radiation_wavelength 0.71073
_diffrn_reflns_av_R_equivalents 0.0408
_diffrn_reflns_av_sigmaI/netI 0.0481
_diffrn_reflns_limit_h_max 8
_diffrn_reflns_limit_h_min -1
_diffrn_reflns_limit_k_max 15
_diffrn_reflns_limit_k_min -16
_diffrn_reflns_limit_l_max 17
_diffrn_reflns_limit_l_min -17
_diffrn_reflns_number 7745
_diffrn_reflns_theta_full 25.00
_diffrn_reflns_theta_max 25.00
_diffrn_reflns_theta_min 1.76
_exptl_absorpt_coefficient_mu 0.073
_exptl_crystal_density_diffrn 1.175
_exptl_crystal_density_method 'not measured'
_exptl_crystal_F_000 1032
_refine_diff_density_max 0.265
_refine_diff_density_min -0.232
_refine_diff_density_rms 0.041
_refine_ls_extinction_method none
_refine_ls_goodness_of_fit_ref 1.017
_refine_ls_hydrogen_treatment mixed
_refine_ls_matrix_type full
_refine_ls_number_parameters 676
_refine_ls_number_reflns 6413
_refine_ls_number_restraints 0
_refine_ls_restrained_S_all 1.017
_refine_ls_R_factor_all 0.1015
_refine_ls_R_factor_gt 0.0600
_refine_ls_shift/su_max 0.148
_refine_ls_shift/su_mean 0.010
_refine_ls_structure_factor_coef Fsqd
_refine_ls_weighting_details 'calc w=1/[\s^2^(Fo^2^)+(0.0964P)^2^+0.9282P] where P=(Fo^2^+2Fc^2^)/3'
_refine_ls_weighting_scheme calc
_refine_ls_wR_factor_gt 0.1571
_refine_ls_wR_factor_ref 0.1861
_reflns_number_gt 4068
_reflns_number_total 6413
_reflns_threshold_expression >2sigma(I)
_cod_data_source_file b211416j.txt
_cod_data_source_block gws04
_cod_depositor_comments
;

2017-12-01
Z value and formula fixed to values more according to usual
chemical conventions.                 miguel
;
_cod_original_formula_weight 488.57
_cod_original_formula_units_Z 4
_cod_original_cell_volume 2761.4(7)
_cod_original_formula_sum 'C35 H28 O2.50'
_cod_database_code 7204573

loop_
_symmetry_equiv_pos_as_xyz
'x, y, z'
'-x, -y, -z'

loop_
_atom_site_label
_atom_site_type_symbol
_atom_site_fract_x
_atom_site_fract_y
_atom_site_fract_z
_atom_site_U_iso_or_equiv
_atom_site_adp_type
_atom_site_occupancy
_atom_site_symmetry_multiplicity
_atom_site_calc_flag
_atom_site_refinement_flags
_atom_site_disorder_assembly
_atom_site_disorder_group
C27A C 0.7421(5) -0.0092(3) -0.2252(3) 0.0925(16) Uani 1 1 d . . .
H27A H 0.7664 -0.0493 -0.1976 0.111 Uiso 1 1 calc R . .
C28A C 0.6830(4) -0.0447(3) -0.3130(3) 0.0859(15) Uani 1 1 d . . .
H28A H 0.6672 -0.1086 -0.3455 0.103 Uiso 1 1 calc R . .
C29A C 0.6480(4) 0.0140(3) -0.3520(3) 0.0914(15) Uani 1 1 d . . .
H29A H 0.6077 -0.0095 -0.4120 0.110 Uiso 1 1 calc R . .
C30A C 0.6714(4) 0.1086(3) -0.3039(2) 0.0778(14) Uani 1 1 d . . .
H30A H 0.6455 0.1477 -0.3321 0.093 Uiso 1 1 calc R . .
C1B C 0.0750(4) 0.3504(2) 0.71528(19) 0.0427(11) Uani 1 1 d . . .
C2B C 0.1206(3) 0.4215(2) 0.66755(19) 0.0473(10) Uani 1 1 d . . .
C3B C 0.1541(3) 0.4804(2) 0.6300(2) 0.0501(10) Uani 1 1 d . . .
C4B C 0.1968(3) 0.5499(2) 0.5889(2) 0.0504(10) Uani 1 1 d . . .
C5B C 0.2355(3) 0.6113(2) 0.55449(19) 0.0500(10) Uani 1 1 d . . .
C6B C 0.2862(4) 0.6879(2) 0.51216(17) 0.0453(12) Uani 1 1 d . . .
C7B C 0.1569(4) 0.4009(2) 0.8115(2) 0.0438(10) Uani 1 1 d . . .
C8B C 0.2596(5) 0.3930(4) 0.8408(3) 0.0989(18) Uani 1 1 d . . .
H8BA H 0.2797 0.3565 0.8021 0.119 Uiso 1 1 calc R . .
C9B C 0.3344(5) 0.4383(5) 0.9272(3) 0.130(2) Uani 1 1 d . . .
H9BA H 0.4035 0.4309 0.9462 0.156 Uiso 1 1 calc R . .
C10B C 0.3091(5) 0.4934(4) 0.9850(3) 0.0982(19) Uani 1 1 d . . .
H10A H 0.3610 0.5252 1.0430 0.118 Uiso 1 1 calc R . .
C11B C 0.2081(5) 0.5010(4) 0.9569(3) 0.0951(17) Uani 1 1 d . . .
H11A H 0.1885 0.5373 0.9962 0.114 Uiso 1 1 calc R . .
C12B C 0.1315(4) 0.4558(3) 0.8702(2) 0.0760(14) Uani 1 1 d . . .
H12A H 0.0622 0.4631 0.8519 0.091 Uiso 1 1 calc R . .
C13B C 0.0683(3) 0.2479(2) 0.67731(19) 0.0460(10) Uani 1 1 d . . .
C14B C 0.1305(4) 0.2340(3) 0.6272(2) 0.0678(13) Uani 1 1 d . . .
H14A H 0.1759 0.2882 0.6113 0.081 Uiso 1 1 calc R . .
C15B C 0.1286(4) 0.1407(3) 0.5988(3) 0.0868(15) Uani 1 1 d . . .
H15A H 0.1741 0.1335 0.5659 0.104 Uiso 1 1 calc R . .
C16B C 0.0600(5) 0.0608(3) 0.6194(3) 0.0914(17) Uani 1 1 d . . .
H16A H 0.0584 -0.0018 0.6011 0.110 Uiso 1 1 calc R . .
C17B C -0.0063(5) 0.0725(3) 0.6669(4) 0.109(2) Uani 1 1 d . . .
H17A H -0.0549 0.0171 0.6800 0.131 Uiso 1 1 calc R . .
C18B C -0.0029(4) 0.1653(3) 0.6960(3) 0.0848(15) Uani 1 1 d . . .
H18A H -0.0491 0.1720 0.7286 0.102 Uiso 1 1 calc R . .
C19B C 0.2958(3) 0.7895(2) 0.56056(19) 0.0489(10) Uani 1 1 d . . .
C20B C 0.3514(4) 0.8298(3) 0.6492(2) 0.0779(14) Uani 1 1 d . . .
H20A H 0.3807 0.7944 0.6803 0.093 Uiso 1 1 calc R . .
C21B C 0.3644(5) 0.9233(3) 0.6932(3) 0.0957(16) Uani 1 1 d . . .
H21A H 0.4016 0.9496 0.7535 0.115 Uiso 1 1 calc R . .
C22B C 0.3235(5) 0.9766(3) 0.6491(3) 0.0905(16) Uani 1 1 d . . .
H22A H 0.3332 1.0394 0.6788 0.109 Uiso 1 1 calc R . .
C23B C 0.2686(5) 0.9375(3) 0.5618(3) 0.0929(16) Uani 1 1 d . . .
H23A H 0.2396 0.9735 0.5314 0.112 Uiso 1 1 calc R . .
C24B C 0.2546(4) 0.8442(3) 0.5167(2) 0.0716(13) Uani 1 1 d . . .
H24A H 0.2172 0.8187 0.4563 0.086 Uiso 1 1 calc R . .
C25B C 0.4074(4) 0.7006(2) 0.50970(18) 0.0425(11) Uani 1 1 d . . .
C26B C 0.4673(5) 0.6552(3) 0.5503(2) 0.0678(14) Uani 1 1 d . . .
H26A H 0.4342 0.6153 0.5822 0.081 Uiso 1 1 calc R . .
C27B C 0.5762(5) 0.6679(3) 0.5447(3) 0.0811(16) Uani 1 1 d . . .
H27B H 0.6158 0.6366 0.5729 0.097 Uiso 1 1 calc R . .
C28B C 0.6266(4) 0.7259(3) 0.4982(3) 0.0712(13) Uani 1 1 d . . .
H28B H 0.6996 0.7339 0.4939 0.085 Uiso 1 1 calc R . .
C29B C 0.5670(5) 0.7722(3) 0.4581(2) 0.0704(15) Uani 1 1 d . . .
H29B H 0.6002 0.8123 0.4263 0.085 Uiso 1 1 calc R . .
C30B C 0.4591(5) 0.7600(3) 0.4641(2) 0.0602(13) Uani 1 1 d . . .
H30B H 0.4203 0.7924 0.4368 0.072 Uiso 1 1 calc R . .
C1 C 0.2647(12) 0.9326(7) 0.9265(8) 0.155(3) Uani 1 1 d . . .
C2 C 0.1775(9) 0.9349(10) 0.8679(7) 0.227(6) Uani 1 1 d . . .
H2A H 0.1419 0.8885 0.8119 0.272 Uiso 1 1 calc R . .
C3 C 0.1372(9) 1.0066(11) 0.8888(7) 0.299(8) Uani 1 1 d . . .
H3A H 0.0732 1.0062 0.8478 0.358 Uiso 1 1 calc R . .
C4 C 0.1924(9) 1.0752(8) 0.9685(6) 0.182(4) Uani 1 1 d . . .
C5 C 0.2842(10) 1.0749(6) 1.0263(5) 0.156(3) Uani 1 1 d . . .
H5A H 0.3213 1.1228 1.0816 0.187 Uiso 1 1 calc R . .
C6 C 0.3257(8) 1.0071(8) 1.0071(6) 0.158(3) Uani 1 1 d . . .
H6A H 0.3931 1.0108 1.0472 0.190 Uiso 1 1 calc R . .
C7 C 0.3258(9) 0.8601(10) 0.9124(6) 0.202(5) Uani 1 1 d . . .
H7A H 0.4033 0.8788 0.9496 0.242 Uiso 1 1 calc R . .
C8 C 0.2755(9) 0.7896(8) 0.8593(5) 0.193(5) Uani 1 1 d . . .
H8A H 0.1977 0.7708 0.8227 0.231 Uiso 1 1 calc R . .
C9 C 0.3387(9) 0.7136(6) 0.8428(5) 0.193(4) Uani 1 1 d . . .
H9A H 0.2817 0.6527 0.7947 0.290 Uiso 1 1 calc R . .
H9B H 0.3610 0.6957 0.8942 0.290 Uiso 1 1 calc R . .
H9C H 0.4094 0.7488 0.8301 0.290 Uiso 1 1 calc R . .
C10 C 0.0665(10) 1.1503(11) 0.9457(10) 0.434(15) Uani 1 1 d . . .
H10B H 0.0556 1.2051 0.9744 0.650 Uiso 1 1 calc R . .
H10C H -0.0041 1.0866 0.9318 0.650 Uiso 1 1 calc R . .
H10D H 0.0786 1.1594 0.8932 0.650 Uiso 1 1 calc R . .
O1 O 0.1638(7) 1.1499(6) 0.9988(5) 0.262(4) Uani 1 1 d . . .
O1A O 1.1903(2) 0.52627(15) 0.28108(12) 0.0557(7) Uani 1 1 d . . .
H1AA H 1.1899 0.5584 0.2467 0.084 Uiso 1 1 calc R . .
O2A O 0.7981(2) 0.32317(15) -0.20890(13) 0.0532(7) Uani 1 1 d . . .
H2AA H 0.8447 0.3115 -0.2286 0.080 Uiso 1 1 calc R . .
O1B O -0.0429(3) 0.33589(16) 0.71024(13) 0.0512(8) Uani 1 1 d . . .
H1BA H -0.0766 0.3420 0.6646 0.077 Uiso 1 1 calc R . .
O2B O 0.2013(2) 0.65423(15) 0.42518(12) 0.0518(7) Uani 1 1 d . . .
H2BA H 0.2149 0.6166 0.3924 0.078 Uiso 1 1 calc R . .
C1A C 1.1716(4) 0.4267(2) 0.23742(17) 0.0481(12) Uani 1 1 d . . .
C2A C 1.0774(3) 0.3880(2) 0.1492(2) 0.0535(11) Uani 1 1 d . . .
C3A C 1.0025(3) 0.3574(3) 0.0782(2) 0.0551(11) Uani 1 1 d . . .
C4A C 0.9164(3) 0.3211(2) -0.0041(2) 0.0525(10) Uani 1 1 d . . .
C5A C 0.8425(3) 0.2895(2) -0.0757(2) 0.0489(10) Uani 1 1 d . . .
C6A C 0.7530(4) 0.2517(2) -0.16510(17) 0.0406(11) Uani 1 1 d . . .
C7A C 1.1189(4) 0.3588(2) 0.2898(2) 0.0502(11) Uani 1 1 d . . .
C8A C 1.1382(4) 0.2761(3) 0.2929(3) 0.0766(13) Uani 1 1 d . . .
H8AA H 1.1844 0.2611 0.2640 0.092 Uiso 1 1 calc R . .
C9A C 1.0881(5) 0.2151(4) 0.3397(4) 0.1011(19) Uani 1 1 d . . .
H9AA H 1.1008 0.1590 0.3414 0.121 Uiso 1 1 calc R . .
C10A C 1.0218(6) 0.2360(4) 0.3825(4) 0.102(2) Uani 1 1 d . . .
H10E H 0.9899 0.1948 0.4139 0.123 Uiso 1 1 calc R . .
C11A C 1.0014(5) 0.3165(4) 0.3801(3) 0.0965(16) Uani 1 1 d . . .
H11B H 0.9554 0.3308 0.4097 0.116 Uiso 1 1 calc R . .
C12A C 1.0497(4) 0.3778(3) 0.3331(3) 0.0751(14) Uani 1 1 d . . .
H12B H 1.0347 0.4327 0.3310 0.090 Uiso 1 1 calc R . .
C13A C 1.2897(4) 0.4322(2) 0.2341(2) 0.0491(12) Uani 1 1 d . . .
C14A C 1.2970(6) 0.3772(4) 0.1628(3) 0.0924(18) Uani 1 1 d . . .
H14B H 1.2277 0.3362 0.1133 0.111 Uiso 1 1 calc R . .
C15A C 1.4047(7) 0.3823(5) 0.1641(3) 0.109(2) Uani 1 1 d . . .
H15B H 1.4077 0.3440 0.1156 0.131 Uiso 1 1 calc R . .
C16A C 1.5086(5) 0.4429(4) 0.2357(4) 0.0935(16) Uani 1 1 d . . .
H16B H 1.5820 0.4465 0.2362 0.112 Uiso 1 1 calc R . .
C17A C 1.5012(6) 0.4976(3) 0.3059(3) 0.0790(16) Uani 1 1 d . . .
H17B H 1.5709 0.5389 0.3552 0.095 Uiso 1 1 calc R . .
C18A C 1.3937(5) 0.4932(3) 0.3059(2) 0.0604(13) Uani 1 1 d . . .
H18B H 1.3911 0.5317 0.3547 0.072 Uiso 1 1 calc R . .
C19A C 0.6345(4) 0.2463(2) -0.16346(18) 0.0426(11) Uani 1 1 d . . .
C20A C 0.5805(5) 0.1953(3) -0.1143(3) 0.0798(15) Uani 1 1 d . . .
H20B H 0.6192 0.1676 -0.0801 0.096 Uiso 1 1 calc R . .
C21A C 0.4702(6) 0.1841(4) -0.1146(3) 0.0926(17) Uani 1 1 d . . .
H21B H 0.4347 0.1481 -0.0813 0.111 Uiso 1 1 calc R . .
C22A C 0.4110(4) 0.2254(3) -0.1634(3) 0.0761(13) Uani 1 1 d . . .
H22B H 0.3367 0.2187 -0.1629 0.091 Uiso 1 1 calc R . .
C23A C 0.4652(6) 0.2764(3) -0.2125(3) 0.0762(15) Uani 1 1 d . . .
H23B H 0.4268 0.3044 -0.2464 0.091 Uiso 1 1 calc R . .
C24A C 0.5752(5) 0.2871(3) -0.2125(2) 0.0606(13) Uani 1 1 d . . .
H24B H 0.6104 0.3226 -0.2462 0.073 Uiso 1 1 calc R . .
C25A C 0.7317(3) 0.1466(2) -0.21555(19) 0.0463(10) Uani 1 1 d . . .
C26A C 0.7664(4) 0.0868(3) -0.1762(2) 0.0733(13) Uani 1 1 d . . .
H26B H 0.8066 0.1101 -0.1162 0.088 Uiso 1 1 calc R . .

loop_
_atom_site_aniso_label
_atom_site_aniso_U_11
_atom_site_aniso_U_22
_atom_site_aniso_U_33
_atom_site_aniso_U_23
_atom_site_aniso_U_13
_atom_site_aniso_U_12
C27A 0.127(5) 0.069(3) 0.091(3) 0.029(2) 0.032(3) 0.058(3)
C28A 0.098(4) 0.054(2) 0.086(3) 0.007(2) 0.035(3) 0.024(2)
C29A 0.110(4) 0.078(3) 0.056(2) -0.002(2) 0.015(2) 0.036(3)
C30A 0.102(4) 0.070(2) 0.049(2) 0.0138(18) 0.013(2) 0.041(2)
C1B 0.039(3) 0.0493(18) 0.0489(18) 0.0226(14) 0.0213(17) 0.0229(17)
C2B 0.047(3) 0.0473(18) 0.0478(17) 0.0159(15) 0.0169(16) 0.0226(17)
C3B 0.054(3) 0.0506(18) 0.0506(18) 0.0211(15) 0.0227(17) 0.0245(17)
C4B 0.053(3) 0.0474(18) 0.0515(18) 0.0209(15) 0.0212(17) 0.0213(17)
C5B 0.050(3) 0.0504(18) 0.0473(17) 0.0159(15) 0.0177(17) 0.0213(17)
C6B 0.052(3) 0.0413(17) 0.0367(16) 0.0151(13) 0.0121(16) 0.0180(17)
C7B 0.042(3) 0.0485(18) 0.0493(18) 0.0168(14) 0.0186(18) 0.0275(17)
C8B 0.089(4) 0.143(4) 0.062(3) -0.006(3) 0.004(3) 0.084(4)
C9B 0.114(5) 0.189(6) 0.075(3) -0.008(3) -0.015(3) 0.113(5)
C10B 0.088(5) 0.123(4) 0.059(3) -0.003(3) 0.001(3) 0.056(3)
C11B 0.091(4) 0.109(4) 0.064(3) -0.016(2) 0.010(3) 0.057(3)
C12B 0.066(4) 0.083(3) 0.074(3) 0.000(2) 0.011(2) 0.049(2)
C13B 0.051(3) 0.0461(18) 0.0442(17) 0.0167(14) 0.0202(17) 0.0228(17)
C14B 0.079(4) 0.052(2) 0.079(3) 0.0195(18) 0.043(3) 0.028(2)
C15B 0.098(4) 0.068(3) 0.110(3) 0.016(2) 0.067(3) 0.041(3)
C16B 0.107(5) 0.053(2) 0.124(4) 0.021(2) 0.058(3) 0.040(3)
C17B 0.137(6) 0.058(3) 0.169(5) 0.055(3) 0.099(5) 0.047(3)
C18B 0.110(4) 0.063(2) 0.122(3) 0.047(2) 0.080(3) 0.048(3)
C19B 0.047(3) 0.0423(17) 0.0507(19) 0.0157(14) 0.0207(16) 0.0125(16)
C20B 0.103(4) 0.062(2) 0.051(2) 0.0107(17) 0.018(2) 0.032(2)
C21B 0.125(5) 0.072(3) 0.061(2) 0.000(2) 0.035(3) 0.029(3)
C22B 0.119(5) 0.051(2) 0.095(3) 0.011(2) 0.054(3) 0.031(3)
C23B 0.122(5) 0.062(2) 0.096(3) 0.020(2) 0.033(3) 0.051(3)
C24B 0.092(4) 0.059(2) 0.065(2) 0.0174(18) 0.022(2) 0.041(2)
C25B 0.034(3) 0.0453(17) 0.0416(17) 0.0137(13) 0.0109(16) 0.0141(16)
C26B 0.056(4) 0.081(3) 0.079(3) 0.046(2) 0.027(2) 0.033(2)
C27B 0.061(4) 0.095(3) 0.103(3) 0.051(3) 0.029(3) 0.044(3)
C28B 0.045(3) 0.083(3) 0.078(3) 0.018(2) 0.023(2) 0.025(2)
C29B 0.064(4) 0.082(3) 0.062(2) 0.030(2) 0.028(2) 0.026(3)
C30B 0.056(4) 0.073(2) 0.063(2) 0.0345(18) 0.028(2) 0.033(2)
C1 0.193(11) 0.131(6) 0.187(10) 0.094(7) 0.109(9) 0.075(7)
C2 0.147(9) 0.274(13) 0.161(8) -0.059(7) -0.015(7) 0.107(8)
C3 0.144(9) 0.366(16) 0.226(11) -0.139(11) -0.056(7) 0.149(10)
C4 0.147(8) 0.207(9) 0.129(6) -0.019(6) 0.007(6) 0.084(7)
C5 0.206(10) 0.127(6) 0.117(5) 0.055(5) 0.061(6) 0.055(6)
C6 0.197(9) 0.138(7) 0.127(6) 0.072(6) 0.055(6) 0.056(7)
C7 0.192(9) 0.190(9) 0.104(6) 0.085(6) 0.016(6) -0.012(8)
C8 0.171(9) 0.166(8) 0.102(5) 0.012(5) 0.033(5) -0.026(7)
C9 0.316(12) 0.130(6) 0.138(6) 0.039(5) 0.090(7) 0.107(7)
C10 0.188(12) 0.48(2) 0.412(19) -0.197(16) -0.144(13) 0.255(14)
O1 0.190(7) 0.265(7) 0.227(7) -0.089(6) -0.002(5) 0.130(6)
O1A 0.076(2) 0.0459(12) 0.0458(12) 0.0157(9) 0.0187(12) 0.0311(12)
O2A 0.0578(19) 0.0564(13) 0.0600(13) 0.0323(10) 0.0304(12) 0.0295(12)
O1B 0.045(2) 0.0667(14) 0.0536(13) 0.0309(11) 0.0204(12) 0.0305(13)
O2B 0.0561(18) 0.0558(12) 0.0395(11) 0.0119(9) 0.0083(11) 0.0296(12)
C1A 0.058(3) 0.0411(17) 0.0358(16) 0.0079(13) 0.0050(16) 0.0238(17)
C2A 0.060(3) 0.0552(19) 0.0459(19) 0.0135(15) 0.0153(19) 0.0320(19)
C3A 0.058(3) 0.062(2) 0.045(2) 0.0118(15) 0.0126(19) 0.0350(19)
C4A 0.057(3) 0.061(2) 0.0414(19) 0.0145(15) 0.0150(19) 0.0333(19)
C5A 0.049(3) 0.0515(18) 0.049(2) 0.0160(15) 0.0186(18) 0.0263(17)
C6A 0.039(3) 0.0489(18) 0.0398(16) 0.0209(13) 0.0167(16) 0.0223(16)
C7A 0.049(3) 0.0425(18) 0.0456(18) 0.0111(14) 0.0045(18) 0.0188(17)
C8A 0.070(3) 0.056(2) 0.107(3) 0.035(2) 0.029(2) 0.030(2)
C9A 0.090(5) 0.068(3) 0.148(5) 0.062(3) 0.033(4) 0.033(3)
C10A 0.092(5) 0.087(4) 0.104(4) 0.058(3) 0.025(3) 0.016(3)
C11A 0.105(4) 0.080(3) 0.103(3) 0.040(3) 0.055(3) 0.027(3)
C12A 0.086(4) 0.060(2) 0.083(3) 0.027(2) 0.037(3) 0.033(2)
C13A 0.038(3) 0.059(2) 0.055(2) 0.0184(17) 0.0144(19) 0.0293(19)
C14A 0.068(5) 0.130(4) 0.069(3) -0.004(2) 0.012(3) 0.060(3)
C15A 0.086(5) 0.168(5) 0.091(4) 0.017(3) 0.035(4) 0.084(4)
C16A 0.061(4) 0.122(4) 0.110(4) 0.045(3) 0.031(4) 0.052(3)
C17A 0.060(4) 0.070(3) 0.096(4) 0.027(2) 0.016(3) 0.028(3)
C18A 0.054(4) 0.060(2) 0.065(2) 0.0173(17) 0.013(2) 0.031(2)
C19A 0.038(3) 0.0536(19) 0.0407(16) 0.0184(14) 0.0156(16) 0.0233(17)
C20A 0.069(4) 0.123(4) 0.100(3) 0.076(3) 0.055(3) 0.061(3)
C21A 0.087(5) 0.125(4) 0.109(4) 0.075(3) 0.064(3) 0.057(4)
C22A 0.056(4) 0.094(3) 0.092(3) 0.025(3) 0.039(3) 0.042(3)
C23A 0.064(4) 0.087(3) 0.096(3) 0.044(2) 0.035(3) 0.044(3)
C24A 0.051(4) 0.072(2) 0.071(2) 0.0373(19) 0.029(2) 0.031(2)
C25A 0.043(3) 0.0487(18) 0.0475(18) 0.0182(14) 0.0209(16) 0.0181(16)
C26A 0.095(4) 0.063(2) 0.059(2) 0.0204(18) 0.014(2) 0.043(2)

loop_
_atom_type_symbol
_atom_type_description
_atom_type_scat_dispersion_real
_atom_type_scat_dispersion_imag
_atom_type_scat_source
C C 0.0033 0.0016 'International Tables Vol C Tables 4.2.6.8 and 6.1.1.4'
H H 0.0000 0.0000 'International Tables Vol C Tables 4.2.6.8 and 6.1.1.4'
O O 0.0106 0.0060 'International Tables Vol C Tables 4.2.6.8 and 6.1.1.4'

loop_
_geom_angle_atom_site_label_1
_geom_angle_atom_site_label_2
_geom_angle_atom_site_label_3
_geom_angle
_geom_angle_site_symmetry_1
_geom_angle_site_symmetry_3
_geom_angle_publ_flag
C28A C27A C26A 120.6(4) . . ?
C29A C28A C27A 119.0(4) . . ?
C28A C29A C30A 120.5(4) . . ?
C25A C30A C29A 121.6(4) . . ?
O1B C1B C2B 108.7(3) . . ?
O1B C1B C13B 109.6(3) . . ?
C2B C1B C13B 111.5(3) . . ?
O1B C1B C7B 106.8(3) . . ?
C2B C1B C7B 108.5(3) . . ?
C13B C1B C7B 111.7(3) . . ?
C3B C2B C1B 177.2(4) . . ?
C2B C3B C4B 178.0(4) . . ?
C5B C4B C3B 178.9(4) . . ?
C4B C5B C6B 178.8(4) . . ?
O2B C6B C5B 108.0(3) . . ?
O2B C6B C25B 109.8(3) . . ?
C5B C6B C25B 111.7(3) . . ?
O2B C6B C19B 106.9(3) . . ?
C5B C6B C19B 108.7(3) . . ?
C25B C6B C19B 111.6(3) . . ?
C8B C7B C12B 117.7(4) . . ?
C8B C7B C1B 120.1(3) . . ?
C12B C7B C1B 122.2(4) . . ?
C7B C8B C9B 120.7(4) . . ?
C10B C9B C8B 121.2(5) . . ?
C11B C10B C9B 118.4(5) . . ?
C10B C11B C12B 121.2(5) . . ?
C7B C12B C11B 120.7(4) . . ?
C14B C13B C18B 117.9(3) . . ?
C14B C13B C1B 123.6(3) . . ?
C18B C13B C1B 118.6(4) . . ?
C13B C14B C15B 121.8(4) . . ?
C16B C15B C14B 119.5(4) . . ?
C17B C16B C15B 119.4(4) . . ?
C16B C17B C18B 121.0(4) . . ?
C17B C18B C13B 120.4(4) . . ?
C20B C19B C24B 118.3(3) . . ?
C20B C19B C6B 120.0(3) . . ?
C24B C19B C6B 121.7(3) . . ?
C19B C20B C21B 120.3(4) . . ?
C22B C21B C20B 120.8(4) . . ?
C23B C22B C21B 119.2(4) . . ?
C22B C23B C24B 120.9(4) . . ?
C19B C24B C23B 120.4(4) . . ?
C26B C25B C30B 118.3(5) . . ?
C26B C25B C6B 123.2(3) . . ?
C30B C25B C6B 118.5(4) . . ?
C25B C26B C27B 120.8(4) . . ?
C28B C27B C26B 120.8(4) . . ?
C27B C28B C29B 118.5(5) . . ?
C30B C29B C28B 120.7(4) . . ?
C25B C30B C29B 121.0(4) . . ?
C2 C1 C6 119.9(10) . . ?
C2 C1 C7 127.1(11) . . ?
C6 C1 C7 112.4(11) . . ?
C1 C2 C3 120.7(10) . . ?
C4 C3 C2 118.9(10) . . ?
C5 C4 C3 119.7(11) . . ?
C5 C4 O1 114.4(9) . . ?
C3 C4 O1 125.9(11) . . ?
C4 C5 C6 122.3(9) . . ?
C5 C6 C1 118.0(9) . . ?
C8 C7 C1 118.8(13) . . ?
C7 C8 C9 119.4(13) . . ?
C10 O1 C4 117.5(8) . . ?
O1A C1A C2A 107.9(3) . . ?
O1A C1A C13A 110.3(3) . . ?
C2A C1A C13A 112.4(3) . . ?
O1A C1A C7A 105.2(3) . . ?
C2A C1A C7A 107.7(3) . . ?
C13A C1A C7A 112.9(3) . . ?
C3A C2A C1A 179.4(5) . . ?
C2A C3A C4A 179.3(4) . . ?
C5A C4A C3A 179.3(4) . . ?
C4A C5A C6A 178.8(4) . . ?
O2A C6A C5A 108.4(3) . . ?
O2A C6A C19A 107.0(3) . . ?
C5A C6A C19A 110.8(3) . . ?
O2A C6A C25A 109.5(3) . . ?
C5A C6A C25A 111.0(3) . . ?
C19A C6A C25A 109.9(3) . . ?
C12A C7A C8A 118.2(4) . . ?
C12A C7A C1A 121.1(3) . . ?
C8A C7A C1A 120.7(4) . . ?
C7A C8A C9A 119.6(5) . . ?
C10A C9A C8A 121.1(5) . . ?
C11A C10A C9A 120.3(5) . . ?
C10A C11A C12A 119.4(5) . . ?
C7A C12A C11A 121.3(4) . . ?
C18A C13A C14A 118.4(5) . . ?
C18A C13A C1A 118.7(4) . . ?
C14A C13A C1A 122.8(4) . . ?
C15A C14A C13A 120.6(5) . . ?
C14A C15A C16A 121.2(5) . . ?
C17A C16A C15A 118.1(6) . . ?
C18A C17A C16A 121.5(5) . . ?
C17A C18A C13A 120.2(4) . . ?
C20A C19A C24A 117.8(5) . . ?
C20A C19A C6A 119.3(4) . . ?
C24A C19A C6A 122.8(3) . . ?
C19A C20A C21A 121.1(4) . . ?
C20A C21A C22A 121.1(4) . . ?
C23A C22A C21A 117.7(5) . . ?
C24A C23A C22A 121.2(4) . . ?
C23A C24A C19A 121.1(4) . . ?
C26A C25A C30A 117.7(3) . . ?
C26A C25A C6A 123.0(3) . . ?
C30A C25A C6A 119.3(3) . . ?
C25A C26A C27A 120.5(3) . . ?

loop_
_geom_bond_atom_site_label_1
_geom_bond_atom_site_label_2
_geom_bond_distance
_geom_bond_site_symmetry_2
_geom_bond_publ_flag
C27A C28A 1.360(6) . ?
C27A C26A 1.395(5) . ?
C28A C29A 1.344(6) . ?
C29A C30A 1.376(5) . ?
C30A C25A 1.369(4) . ?
C1B O1B 1.433(4) . ?
C1B C2B 1.483(4) . ?
C1B C13B 1.522(5) . ?
C1B C7B 1.530(4) . ?
C2B C3B 1.190(4) . ?
C3B C4B 1.373(4) . ?
C4B C5B 1.192(4) . ?
C5B C6B 1.487(4) . ?
C6B O2B 1.434(4) . ?
C6B C25B 1.519(5) . ?
C6B C19B 1.540(5) . ?
C7B C8B 1.358(5) . ?
C7B C12B 1.361(5) . ?
C8B C9B 1.377(6) . ?
C9B C10B 1.352(7) . ?
C10B C11B 1.333(6) . ?
C11B C12B 1.387(6) . ?
C13B C14B 1.350(5) . ?
C13B C18B 1.372(5) . ?
C14B C15B 1.391(5) . ?
C15B C16B 1.350(6) . ?
C16B C17B 1.354(6) . ?
C17B C18B 1.377(6) . ?
C19B C20B 1.369(4) . ?
C19B C24B 1.375(5) . ?
C20B C21B 1.392(6) . ?
C21B C22B 1.355(6) . ?
C22B C23B 1.347(6) . ?
C23B C24B 1.389(5) . ?
C25B C26B 1.366(5) . ?
C25B C30B 1.370(5) . ?
C26B C27B 1.379(6) . ?
C27B C28B 1.364(6) . ?
C28B C29B 1.372(6) . ?
C29B C30B 1.370(5) . ?
C1 C2 1.312(11) . ?
C1 C6 1.380(11) . ?
C1 C7 1.607(14) . ?
C2 C3 1.408(12) . ?
C3 C4 1.335(11) . ?
C4 C5 1.331(10) . ?
C4 O1 1.376(10) . ?
C5 C6 1.362(10) . ?
C7 C8 1.074(10) . ?
C8 C9 1.679(13) . ?
C10 O1 1.348(10) . ?
O1A C1A 1.441(4) . ?
O2A C6A 1.435(3) . ?
C1A C2A 1.486(4) . ?
C1A C13A 1.517(5) . ?
C1A C7A 1.541(5) . ?
C2A C3A 1.193(4) . ?
C3A C4A 1.378(5) . ?
C4A C5A 1.194(4) . ?
C5A C6A 1.479(4) . ?
C6A C19A 1.514(5) . ?
C6A C25A 1.534(4) . ?
C7A C12A 1.372(5) . ?
C7A C8A 1.378(5) . ?
C8A C9A 1.393(6) . ?
C9A C10A 1.345(7) . ?
C10A C11A 1.351(7) . ?
C11A C12A 1.391(6) . ?
C13A C18A 1.373(5) . ?
C13A C14A 1.374(6) . ?
C14A C15A 1.362(6) . ?
C15A C16A 1.369(7) . ?
C16A C17A 1.360(7) . ?
C17A C18A 1.370(6) . ?
C19A C20A 1.366(5) . ?
C19A C24A 1.376(5) . ?
C20A C21A 1.371(6) . ?
C21A C22A 1.377(6) . ?
C22A C23A 1.366(6) . ?
C23A C24A 1.370(5) . ?
C25A C26A 1.360(5) . ?
